data_7247667
loop_
_publ_author_name
'Wang, Tingting'
'Wan, Yixin'
'Yu, Nan'
'Gu, Kewei'
'Lu, Zhiwei'
'Wang, Junli'

_publ_section_title
;
 Long-chain tin(iv) alkanethiolates (Sn(SCnH2n+1)4, n &#x2265; 12) with
 the coexistence of trans and gauche S--C bonds: a class of lamellar van
 der Waals molecular crystals
;
_journal_issue 41
_journal_name_full CrystEngComm
_journal_page_first 5782
_journal_page_last 5786
_journal_paper_doi 10.1039/D3CE00818E
_journal_volume 25
_journal_year 2023
_chemical_formula_moiety 'C64 H132 S4 Sn'
_chemical_formula_sum 'C64 H132 S4 Sn'
_chemical_formula_weight 1148.62
_chemical_melting_point 330
_chemical_name_systematic 'Tin(IV) hexadecanethiolate'
_space_group_crystal_system monoclinic
_space_group_IT_number 7
_space_group_name_Hall 'P -2yc'
_space_group_name_H-M_alt 'P 1 c 1'
_atom_sites_solution_hydrogens geom
_atom_sites_solution_primary dual
_audit_creation_date 2023-01-06
_audit_creation_method
;
Olex2 1.5
(compiled 2021.11.18 svn.ra9532c28 for OlexSys, GUI svn.r6429)
;
_audit_update_record
;
2023-05-01 deposited with the CCDC.	2023-10-04 downloaded from the CCDC.
;
_cell_angle_alpha 90
_cell_angle_beta 92.133(3)
_cell_angle_gamma 90
_cell_formula_units_Z 2
_cell_length_a 45.6447(14)
_cell_length_b 8.1335(3)
_cell_length_c 9.3171(3)
_cell_measurement_reflns_used 12783
_cell_measurement_temperature 100
_cell_measurement_theta_max 28.8330
_cell_measurement_theta_min 2.5760
_cell_volume 3456.6(2)
_computing_cell_refinement 'CrysAlisPro 1.171.41.93a (Rigaku OD, 2020)'
_computing_data_collection 'CrysAlisPro 1.171.41.93a (Rigaku OD, 2020)'
_computing_data_reduction 'CrysAlisPro 1.171.41.93a (Rigaku OD, 2020)'
_computing_molecular_graphics 'Olex2 1.5 (Dolomanov et al., 2009)'
_computing_publication_material 'Olex2 1.5 (Dolomanov et al., 2009)'
_computing_structure_refinement 'SHELXL 2018/3 (Sheldrick, 2015)'
_computing_structure_solution 'XM  (Sheldrick, 2008)'
_diffrn_ambient_temperature 298
_diffrn_detector 'CCD plate'
_diffrn_measured_fraction_theta_full 0.998
_diffrn_measured_fraction_theta_max 0.891
_diffrn_measurement_details
;
List of Runs (angles in degrees, time in seconds):

  # Type    Start    End  Width  t~exp~   \w     \q     \k     \f   Frames
#--------------------------------------------------------------------------
  1  \f     -9.39 350.61   1.00   10.00  97.37 -39.07  28.85    --   360
  2  \w    -99.76  20.24   1.00   10.00    --  -39.07  86.77  22.72  120
  3  \w    -99.76  20.24   1.00   10.00    --  -39.07  86.77-121.28  120
  4  \w   -113.84 110.16   1.00   10.00    --  -17.84 -59.25  20.08  224
  5  \w    -99.76  20.24   1.00   10.00    --  -39.07  86.77 103.72  120
  6  \w   -113.07  88.93   1.00   10.00    --  -39.07 -59.25-177.92  202
  7  \f     -9.39 350.61   1.00   10.00 118.60 -17.84  28.85    --   360
  8  \w   -113.07  88.93   1.00   10.00    --  -39.07 -59.25  74.08  202
  9  \w    -99.76  20.24   1.00   10.00    --  -39.07  86.77 -31.28  120
 10  \w   -114.07 103.93   1.00   10.00    --  -24.07 -59.25  20.08  218
;
_diffrn_measurement_device 'abstract diffractometer'
_diffrn_measurement_device_type 'Saxi-CrysAlisPro-abstract goniometer imported SAXI images'
_diffrn_measurement_method '\w and \f scans'
_diffrn_orient_matrix_type 'CrysAlisPro convention (1999,Acta A55,543-557)'
_diffrn_orient_matrix_UB_11 0.0013041000
_diffrn_orient_matrix_UB_12 0.0866802000
_diffrn_orient_matrix_UB_13 0.0056646000
_diffrn_orient_matrix_UB_21 0.0006998000
_diffrn_orient_matrix_UB_22 -0.0065630000
_diffrn_orient_matrix_UB_23 0.0759632000
_diffrn_orient_matrix_UB_31 0.0154772000
_diffrn_orient_matrix_UB_32 -0.0070359000
_diffrn_orient_matrix_UB_33 -0.0011020000
_diffrn_radiation_monochromator graphite
_diffrn_radiation_probe x-ray
_diffrn_radiation_type 'Mo K\a'
_diffrn_radiation_wavelength 0.71073
_diffrn_reflns_av_R_equivalents 0.0798
_diffrn_reflns_av_unetI/netI 0.0669
_diffrn_reflns_Laue_measured_fraction_full 0.998
_diffrn_reflns_Laue_measured_fraction_max 0.891
_diffrn_reflns_limit_h_max 63
_diffrn_reflns_limit_h_min -57
_diffrn_reflns_limit_k_max 11
_diffrn_reflns_limit_k_min -11
_diffrn_reflns_limit_l_max 12
_diffrn_reflns_limit_l_min -13
_diffrn_reflns_number 60728
_diffrn_reflns_point_group_measured_fraction_full 0.998
_diffrn_reflns_point_group_measured_fraction_max 0.891
_diffrn_reflns_theta_full 25.242
_diffrn_reflns_theta_max 29.753
_diffrn_reflns_theta_min 2.187
_diffrn_source 'fine-focus sealed X-ray tube'
_diffrn_source_type 'Enhance (Mo) X-ray Source'
_exptl_absorpt_coefficient_mu 0.524
_exptl_absorpt_correction_T_max 0.09959
_exptl_absorpt_correction_T_min 0.07179
_exptl_absorpt_correction_type multi-scan
_exptl_absorpt_process_details
;
CrysAlisPro 1.171.41.93a (Rigaku Oxford Diffraction, 2020)
Spherical absorption correction
using equivalent radius and absorption coefficient.
Empirical absorption correction using spherical harmonics,
implemented in SCALE3 ABSPACK scaling algorithm.
;
_exptl_crystal_colour colourless
_exptl_crystal_colour_primary colourless
_exptl_crystal_density_diffrn 1.104
_exptl_crystal_description plate
_exptl_crystal_F_000 1260
_exptl_crystal_recrystallization_method 'Re-crystallisation from solvent: CHCl3/EtOH'
_exptl_crystal_size_rad 0.400
_refine_diff_density_max 1.216
_refine_diff_density_min -0.908
_refine_diff_density_rms 0.174
_refine_ls_abs_structure_details
;
 Twinning involves inversion, so Flack parameter cannot be determined
;
_refine_ls_extinction_coef 0.028(3)
_refine_ls_extinction_expression Fc^*^=kFc[1+0.001xFc^2^\l^3^/sin(2\q)]^-1/4^
_refine_ls_extinction_method 'SHELXL-2018/3 (Sheldrick 2018)'
_refine_ls_goodness_of_fit_ref 1.112
_refine_ls_hydrogen_treatment constr
_refine_ls_matrix_type full
_refine_ls_number_parameters 630
_refine_ls_number_reflns 17139
_refine_ls_number_restraints 110
_refine_ls_restrained_S_all 1.112
_refine_ls_R_factor_all 0.0846
_refine_ls_R_factor_gt 0.0809
_refine_ls_shift/su_max 0.000
_refine_ls_shift/su_mean 0.000
_refine_ls_structure_factor_coef Fsqd
_refine_ls_weighting_details 'w=1/[\s^2^(Fo^2^)+(0.1530P)^2^+1.2753P] where P=(Fo^2^+2Fc^2^)/3'
_refine_ls_weighting_scheme calc
_refine_ls_wR_factor_gt 0.2176
_refine_ls_wR_factor_ref 0.2241
_reflns_Friedel_coverage 0.999
_reflns_Friedel_fraction_full 0.998
_reflns_Friedel_fraction_max 0.891
_reflns_number_gt 16107
_reflns_number_total 17139
_reflns_threshold_expression 'I > 2\s(I)'
_cod_data_source_file d3ce00818e2.cif
_cod_data_source_block mo_221128_wjl_3_autored
_cod_database_code 7247667
_shelx_shelxl_version_number 2018/3
_chemical_oxdiff_formula 'C11 H10 N O'
_shelx_space_group_comment
;
The symmetry employed for this shelxl refinement is uniquely defined
by the following loop, which should always be used as a source of
symmetry information in preference to the above space-group names.
They are only intended as comments.
;
_olex2_refinement_description
;
1. Twinned data refinement
 Scales: 0.38(8)
 0.13(4) 0.34(5) 0.15(4)
2. Fixed Uiso
 At 1.2 times of:
  All C(H,H) groups
 At 1.5 times of:
  All C(H,H,H) groups
3. Restrained distances
 H64A_$1-H16C
 2.2 with sigma of 0.02
 C13-C14 = C15-C16 = C29-C30 = C31-C32 = C61-C62 = C63-C64 = C45-C46 = C47-C48
 1.5 with sigma of 0.02
 C62-C63 = C46-C47 = C31-C30 = C15-C14
 1.5 with sigma of 0.02
4. Rigid bond restraints
 C13, C14, C15, C16, C29, C30, C31, C32, C45, C46, C47, C48, C61, C62, C63, C64
 with sigma for 1-2 distances of 0.01 and sigma for 1-3 distances of 0.01
 C17, C36, C26, C25, C18, C37
 with sigma for 1-2 distances of 0.01 and sigma for 1-3 distances of 0.01
5. Uiso/Uaniso restraints and constraints
Uanis(C30) \\sim Ueq, Uanis(C31) \\sim Ueq, Uanis(C32) \\sim Ueq, Uanis(C14)
\\sim Ueq, Uanis(C15) \\sim Ueq, Uanis(C16) \\sim Ueq, Uanis(C48) \\sim Ueq,
Uanis(C47) \\sim Ueq, Uanis(C46) \\sim Ueq, Uanis(C62) \\sim Ueq, Uanis(C63)
\\sim Ueq, Uanis(C64) \\sim Ueq: with sigma of 0.01 and sigma for terminal
atoms of 0.02
6.a Secondary CH2 refined with riding coordinates:
 C1(H1A,H1B), C2(H2A,H2B), C3(H3A,H3B), C4(H4A,H4B), C5(H5A,H5B), C6(H6A,H6B),
 C7(H7A,H7B), C8(H8A,H8B), C9(H9A,H9B), C10(H10A,H10B), C11(H11A,H11B),
 C12(H12A,H12B), C13(H13A,H13B), C14(H14A,H14B), C15(H15A,H15B), C17(H17A,H17B),
  C18(H18A,H18B), C19(H19A,H19B), C20(H20A,H20B), C21(H21A,H21B), C22(H22A,
 H22B), C23(H23A,H23B), C24(H24A,H24B), C25(H25A,H25B), C26(H26A,H26B),
 C27(H27A,H27B), C28(H28A,H28B), C29(H29A,H29B), C30(H30A,H30B), C31(H31A,H31B),
  C33(H33A,H33B), C34(H34A,H34B), C35(H35A,H35B), C36(H36A,H36B), C37(H37A,
 H37B), C38(H38A,H38B), C39(H39A,H39B), C40(H40A,H40B), C41(H41A,H41B),
 C42(H42A,H42B), C43(H43A,H43B), C44(H44A,H44B), C45(H45A,H45B), C46(H46A,H46B),
  C47(H47A,H47B), C49(H49A,H49B), C50(H50A,H50B), C51(H51A,H51B), C52(H52A,
 H52B), C53(H53A,H53B), C54(H54A,H54B), C55(H55A,H55B), C56(H56A,H56B),
 C57(H57A,H57B), C58(H58A,H58B), C59(H59A,H59B), C60(H60A,H60B), C61(H61A,H61B),
  C62(H62A,H62B), C63(H63A,H63B)
6.b Idealised Me refined as rotating group:
 C16(H16A,H16B,H16C), C32(H32A,H32B,H32C), C48(H48A,H48B,H48C), C64(H64A,H64B,
 H64C)
;
_olex2_submission_special_instructions 'No special instructions were received'
_oxdiff_exptl_absorpt_empirical_details
;
Empirical correction (ABSPACK) includes:
- Absorption correction using spherical harmonics
- Frame scaling
- Detector area scaling
;
_oxdiff_exptl_absorpt_empirical_full_max 1.874
_oxdiff_exptl_absorpt_empirical_full_min 0.754

loop_
_space_group_symop_operation_xyz
'x, y, z'
'x, -y, z+1/2'

loop_
_atom_site_label
_atom_site_type_symbol
_atom_site_fract_x
_atom_site_fract_y
_atom_site_fract_z
_atom_site_U_iso_or_equiv
_atom_site_adp_type
_atom_site_occupancy
_atom_site_site_symmetry_order
_atom_site_calc_flag
_atom_site_refinement_flags_posn
_atom_site_refinement_flags_adp
_atom_site_refinement_flags_occupancy
_atom_site_disorder_assembly
_atom_site_disorder_group
Sn1 Sn 0.34787(3) 0.81455(6) 0.29037(8) 0.02919(17) Uani 1 1 d . . . . .
S1 S 0.38321(7) 0.9283(4) 0.4557(3) 0.0397(6) Uani 1 1 d . . . . .
S2 S 0.37160(8) 0.6583(4) 0.1094(3) 0.0410(6) Uani 1 1 d . . . . .
S3 S 0.32309(6) 1.0267(4) 0.1583(3) 0.0383(6) Uani 1 1 d . . . . .
S4 S 0.31361(7) 0.6400(4) 0.4082(3) 0.0405(6) Uani 1 1 d . . . . .
C1 C 0.4126(2) 0.9720(16) 0.3298(14) 0.042(3) Uani 1 1 d . . . . .
H1A H 0.415119 0.877097 0.264876 0.050 Uiso 1 1 calc R U . . .
H1B H 0.407320 1.069406 0.270483 0.050 Uiso 1 1 calc R U . . .
C2 C 0.4407(3) 1.0040(19) 0.4158(15) 0.045(3) Uani 1 1 d . . . . .
H2A H 0.444889 0.909820 0.480646 0.054 Uiso 1 1 calc R U . . .
H2B H 0.438330 1.103222 0.475807 0.054 Uiso 1 1 calc R U . . .
C3 C 0.4664(2) 1.0289(17) 0.3185(10) 0.037(2) Uani 1 1 d . . . . .
H3A H 0.467843 0.932981 0.253773 0.044 Uiso 1 1 calc R U . . .
H3B H 0.462741 1.127526 0.258218 0.044 Uiso 1 1 calc R U . . .
C4 C 0.4954(3) 1.050(2) 0.402(2) 0.059(4) Uani 1 1 d . . . . .
H4A H 0.494385 1.151670 0.460437 0.070 Uiso 1 1 calc R U . . .
H4B H 0.497885 0.956594 0.469955 0.070 Uiso 1 1 calc R U . . .
C5 C 0.5212(3) 1.059(2) 0.3152(13) 0.042(3) Uani 1 1 d . . . . .
H5A H 0.518468 1.152415 0.247865 0.050 Uiso 1 1 calc R U . . .
H5B H 0.521844 0.957700 0.256554 0.050 Uiso 1 1 calc R U . . .
C6 C 0.5505(3) 1.079(2) 0.3904(18) 0.053(4) Uani 1 1 d . . . . .
H6A H 0.549919 1.181653 0.447064 0.064 Uiso 1 1 calc R U . . .
H6B H 0.552872 0.987260 0.459856 0.064 Uiso 1 1 calc R U . . .
C7 C 0.5773(3) 1.084(2) 0.3059(16) 0.052(3) Uani 1 1 d . . . . .
H7A H 0.576115 1.181965 0.242588 0.062 Uiso 1 1 calc R U . . .
H7B H 0.577426 0.985977 0.243205 0.062 Uiso 1 1 calc R U . . .
C8 C 0.6056(3) 1.090(2) 0.389(2) 0.057(4) Uani 1 1 d . . . . .
H8A H 0.606666 0.992767 0.452533 0.068 Uiso 1 1 calc R U . . .
H8B H 0.605356 1.188505 0.451920 0.068 Uiso 1 1 calc R U . . .
C9 C 0.6332(3) 1.096(2) 0.3076(17) 0.055(4) Uani 1 1 d . . . . .
H9A H 0.633202 0.999752 0.242538 0.066 Uiso 1 1 calc R U . . .
H9B H 0.632474 1.195561 0.246469 0.066 Uiso 1 1 calc R U . . .
C10 C 0.6616(3) 1.097(2) 0.392(2) 0.062(4) Uani 1 1 d . . . . .
H10A H 0.662263 0.998359 0.453612 0.074 Uiso 1 1 calc R U . . .
H10B H 0.661773 1.194344 0.455520 0.074 Uiso 1 1 calc R U . . .
C11 C 0.6894(4) 1.101(3) 0.307(2) 0.070(4) Uani 1 1 d . . . . .
H11A H 0.689358 1.003547 0.242632 0.084 Uiso 1 1 calc R U . . .
H11B H 0.688965 1.199801 0.245281 0.084 Uiso 1 1 calc R U . . .
C12 C 0.7172(4) 1.101(3) 0.395(3) 0.082(6) Uani 1 1 d . . . . .
H12A H 0.717916 1.000731 0.455176 0.098 Uiso 1 1 calc R U . . .
H12B H 0.717291 1.197094 0.459648 0.098 Uiso 1 1 calc R U . . .
C13 C 0.7446(5) 1.106(3) 0.308(3) 0.089(6) Uani 1 1 d D U . . .
H13A H 0.744341 1.011053 0.241639 0.106 Uiso 1 1 calc R U . . .
H13B H 0.744033 1.207342 0.248428 0.106 Uiso 1 1 calc R U . . .
C14 C 0.7722(5) 1.104(4) 0.395(3) 0.106(7) Uani 1 1 d D U . . .
H14A H 0.772393 1.201099 0.458602 0.127 Uiso 1 1 calc R U . . .
H14B H 0.772112 1.005089 0.456479 0.127 Uiso 1 1 calc R U . . .
C15 C 0.7995(6) 1.104(5) 0.317(4) 0.119(8) Uani 1 1 d D U . . .
H15A H 0.799456 1.205548 0.258105 0.143 Uiso 1 1 calc R U . . .
H15B H 0.798213 1.010706 0.248229 0.143 Uiso 1 1 calc R U . . .
C16 C 0.8288(7) 1.093(6) 0.393(6) 0.155(13) Uani 1 1 d D U . . .
H16A H 0.843792 1.068766 0.323118 0.232 Uiso 1 1 calc R U . . .
H16B H 0.828536 1.005995 0.464978 0.232 Uiso 1 1 calc R U . . .
H16C H 0.833349 1.198581 0.439732 0.232 Uiso 1 1 calc DR U . . .
C17 C 0.3806(3) 0.4715(15) 0.215(2) 0.055(3) Uani 1 1 d . U . . .
H17A H 0.364419 0.450280 0.280735 0.066 Uiso 1 1 calc R U . . .
H17B H 0.381484 0.377016 0.148547 0.066 Uiso 1 1 calc R U . . .
C18 C 0.4090(3) 0.4794(14) 0.3031(15) 0.041(2) Uani 1 1 d . U . . .
H18A H 0.411519 0.375153 0.357027 0.049 Uiso 1 1 calc R U . . .
H18B H 0.407674 0.569396 0.374018 0.049 Uiso 1 1 calc R U . . .
C19 C 0.4369(3) 0.5082(19) 0.2117(17) 0.051(3) Uani 1 1 d . . . . .
H19A H 0.439295 0.416012 0.143808 0.061 Uiso 1 1 calc R U . . .
H19B H 0.434699 0.611232 0.155684 0.061 Uiso 1 1 calc R U . . .
C20 C 0.4633(3) 0.520(2) 0.3137(17) 0.058(4) Uani 1 1 d . . . . .
H20A H 0.464356 0.420085 0.374961 0.070 Uiso 1 1 calc R U . . .
H20B H 0.461301 0.616299 0.376990 0.070 Uiso 1 1 calc R U . . .
C21 C 0.4923(4) 0.535(2) 0.229(2) 0.067(5) Uani 1 1 d . . . . .
H21A H 0.491038 0.631029 0.163880 0.080 Uiso 1 1 calc R U . . .
H21B H 0.495256 0.435228 0.171134 0.080 Uiso 1 1 calc R U . . .
C22 C 0.5192(3) 0.558(2) 0.342(2) 0.069(5) Uani 1 1 d . . . . .
H22A H 0.516476 0.660642 0.397757 0.083 Uiso 1 1 calc R U . . .
H22B H 0.519674 0.464993 0.410878 0.083 Uiso 1 1 calc R U . . .
C23 C 0.5483(4) 0.566(3) 0.266(2) 0.065(5) Uani 1 1 d . . . . .
H23A H 0.550225 0.464928 0.208788 0.078 Uiso 1 1 calc R U . . .
H23B H 0.547391 0.660149 0.198815 0.078 Uiso 1 1 calc R U . . .
C24 C 0.5752(3) 0.584(3) 0.361(2) 0.063(4) Uani 1 1 d . . . . .
H24A H 0.576098 0.491265 0.429812 0.076 Uiso 1 1 calc R U . . .
H24B H 0.573540 0.686653 0.417881 0.076 Uiso 1 1 calc R U . . .
C25 C 0.6039(4) 0.590(2) 0.283(2) 0.065(4) Uani 1 1 d . U . . .
H25A H 0.603703 0.688390 0.220572 0.078 Uiso 1 1 calc R U . . .
H25B H 0.604694 0.492209 0.219338 0.078 Uiso 1 1 calc R U . . .
C26 C 0.6319(3) 0.593(2) 0.379(2) 0.064(4) Uani 1 1 d . U . . .
H26A H 0.631298 0.691518 0.441667 0.077 Uiso 1 1 calc R U . . .
H26B H 0.632061 0.495140 0.442078 0.077 Uiso 1 1 calc R U . . .
C27 C 0.6604(4) 0.597(3) 0.298(3) 0.072(4) Uani 1 1 d . . . . .
H27A H 0.660806 0.498651 0.234688 0.086 Uiso 1 1 calc R U . . .
H27B H 0.660134 0.694867 0.235007 0.086 Uiso 1 1 calc R U . . .
C28 C 0.6880(4) 0.599(3) 0.389(3) 0.076(5) Uani 1 1 d . . . . .
H28A H 0.687817 0.697453 0.452014 0.091 Uiso 1 1 calc R U . . .
H28B H 0.688459 0.500962 0.451922 0.091 Uiso 1 1 calc R U . . .
C29 C 0.7153(4) 0.602(3) 0.306(3) 0.079(5) Uani 1 1 d D U . . .
H29A H 0.714993 0.505783 0.240897 0.095 Uiso 1 1 calc R U . . .
H29B H 0.714852 0.701899 0.244772 0.095 Uiso 1 1 calc R U . . .
C30 C 0.7431(5) 0.601(4) 0.391(3) 0.092(6) Uani 1 1 d D U . . .
H30A H 0.743583 0.499890 0.450061 0.110 Uiso 1 1 calc R U . . .
H30B H 0.743058 0.695654 0.457079 0.110 Uiso 1 1 calc R U . . .
C31 C 0.7705(5) 0.607(4) 0.311(3) 0.098(6) Uani 1 1 d D U . . .
H31A H 0.769756 0.708457 0.252271 0.117 Uiso 1 1 calc R U . . .
H31B H 0.770027 0.513382 0.243270 0.117 Uiso 1 1 calc R U . . .
C32 C 0.7996(6) 0.604(5) 0.387(4) 0.120(9) Uani 1 1 d D U . . .
H32A H 0.814999 0.597968 0.316688 0.181 Uiso 1 1 calc R U . . .
H32B H 0.800890 0.507867 0.450294 0.181 Uiso 1 1 calc R U . . .
H32C H 0.802159 0.704373 0.444434 0.181 Uiso 1 1 calc R U . . .
C33 C 0.3123(3) 1.1721(12) 0.293(2) 0.043(2) Uani 1 1 d . . . . .
H33A H 0.327387 1.172539 0.372254 0.051 Uiso 1 1 calc R U . . .
H33B H 0.311793 1.283375 0.250250 0.051 Uiso 1 1 calc R U . . .
C34 C 0.2819(3) 1.137(2) 0.3580(17) 0.051(3) Uani 1 1 d . . . . .
H34A H 0.282364 1.026753 0.403199 0.061 Uiso 1 1 calc R U . . .
H34B H 0.278347 1.218782 0.434056 0.061 Uiso 1 1 calc R U . . .
C35 C 0.2570(3) 1.1435(18) 0.2470(16) 0.047(3) Uani 1 1 d . . . . .
H35A H 0.259592 1.055534 0.175201 0.057 Uiso 1 1 calc R U . . .
H35B H 0.257374 1.250456 0.196419 0.057 Uiso 1 1 calc R U . . .
C36 C 0.2272(3) 1.122(2) 0.315(2) 0.059(4) Uani 1 1 d . U . . .
H36A H 0.224717 1.208786 0.388577 0.070 Uiso 1 1 calc R U . . .
H36B H 0.226630 1.014182 0.364408 0.070 Uiso 1 1 calc R U . . .
C37 C 0.2016(4) 1.132(2) 0.2013(19) 0.058(4) Uani 1 1 d . U . . .
H37A H 0.202466 1.240712 0.153406 0.069 Uiso 1 1 calc R U . . .
H37B H 0.204734 1.047299 0.127394 0.069 Uiso 1 1 calc R U . . .
C38 C 0.1712(3) 1.110(2) 0.256(2) 0.058(4) Uani 1 1 d . . . . .
H38A H 0.170853 1.002812 0.306245 0.069 Uiso 1 1 calc R U . . .
H38B H 0.168414 1.195888 0.330064 0.069 Uiso 1 1 calc R U . . .
C39 C 0.1454(4) 1.116(3) 0.156(2) 0.067(5) Uani 1 1 d . . . . .
H39A H 0.146657 1.024257 0.086050 0.080 Uiso 1 1 calc R U . . .
H39B H 0.145663 1.220118 0.100922 0.080 Uiso 1 1 calc R U . . .
C40 C 0.1164(3) 1.103(2) 0.2316(15) 0.047(3) Uani 1 1 d . . . . .
H40A H 0.115826 0.997127 0.283988 0.056 Uiso 1 1 calc R U . . .
H40B H 0.115341 1.192521 0.303239 0.056 Uiso 1 1 calc R U . . .
C41 C 0.0897(4) 1.114(3) 0.129(2) 0.067(5) Uani 1 1 d . . . . .
H41A H 0.090461 1.218124 0.074893 0.081 Uiso 1 1 calc R U . . .
H41B H 0.090414 1.022253 0.058984 0.081 Uiso 1 1 calc R U . . .
C42 C 0.0614(4) 1.105(2) 0.205(2) 0.061(4) Uani 1 1 d . . . . .
H42A H 0.060140 1.200678 0.269962 0.073 Uiso 1 1 calc R U . . .
H42B H 0.061251 1.004233 0.263945 0.073 Uiso 1 1 calc R U . . .
C43 C 0.0343(4) 1.104(3) 0.100(2) 0.071(5) Uani 1 1 d . . . . .
H43A H 0.035013 1.202289 0.037443 0.085 Uiso 1 1 calc R U . . .
H43B H 0.034972 1.005551 0.038766 0.085 Uiso 1 1 calc R U . . .
C44 C 0.0062(4) 1.105(2) 0.177(3) 0.066(4) Uani 1 1 d . . . . .
H44A H 0.005303 1.206346 0.236014 0.080 Uiso 1 1 calc R U . . .
H44B H 0.005908 1.009874 0.242782 0.080 Uiso 1 1 calc R U . . .
C45 C -0.0208(4) 1.098(3) 0.075(3) 0.082(6) Uani 1 1 d D U . . .
H45A H -0.020021 1.191144 0.006634 0.099 Uiso 1 1 calc R U . . .
H45B H -0.020327 0.995088 0.019312 0.099 Uiso 1 1 calc R U . . .
C46 C -0.0495(4) 1.107(3) 0.152(2) 0.076(5) Uani 1 1 d D U . . .
H46A H -0.050097 1.015290 0.221984 0.091 Uiso 1 1 calc R U . . .
H46B H -0.050064 1.211015 0.206998 0.091 Uiso 1 1 calc R U . . .
C47 C -0.0761(5) 1.098(4) 0.055(3) 0.096(6) Uani 1 1 d D U . . .
H47A H -0.075436 0.994363 -0.000677 0.116 Uiso 1 1 calc R U . . .
H47B H -0.075695 1.190327 -0.013711 0.116 Uiso 1 1 calc R U . . .
C48 C -0.1047(5) 1.104(5) 0.133(4) 0.110(8) Uani 1 1 d D U . . .
H48A H -0.121145 1.087406 0.064072 0.164 Uiso 1 1 calc R U . . .
H48B H -0.106598 1.211071 0.179759 0.164 Uiso 1 1 calc R U . . .
H48C H -0.104771 1.016818 0.205909 0.164 Uiso 1 1 calc R U . . .
C49 C 0.2842(2) 0.6422(13) 0.2673(10) 0.030(2) Uani 1 1 d . . . . .
H49A H 0.284719 0.746846 0.213221 0.036 Uiso 1 1 calc R U . . .
H49B H 0.287028 0.550650 0.199229 0.036 Uiso 1 1 calc R U . . .
C50 C 0.2548(3) 0.6241(17) 0.3372(14) 0.044(3) Uani 1 1 d . . . . .
H50A H 0.252483 0.713060 0.408397 0.052 Uiso 1 1 calc R U . . .
H50B H 0.254168 0.517648 0.388582 0.052 Uiso 1 1 calc R U . . .
C51 C 0.2294(3) 0.6318(19) 0.2241(19) 0.051(3) Uani 1 1 d . . . . .
H51A H 0.230461 0.737446 0.171805 0.062 Uiso 1 1 calc R U . . .
H51B H 0.231828 0.542188 0.153726 0.062 Uiso 1 1 calc R U . . .
C52 C 0.1999(3) 0.617(2) 0.285(3) 0.066(4) Uani 1 1 d . . . . .
H52A H 0.197643 0.707435 0.355278 0.079 Uiso 1 1 calc R U . . .
H52B H 0.199189 0.512395 0.339168 0.079 Uiso 1 1 calc R U . . .
C53 C 0.1737(4) 0.622(2) 0.178(2) 0.064(4) Uani 1 1 d . . . . .
H53A H 0.174572 0.725885 0.123091 0.076 Uiso 1 1 calc R U . . .
H53B H 0.175767 0.530428 0.109052 0.076 Uiso 1 1 calc R U . . .
C54 C 0.1442(3) 0.610(2) 0.2420(19) 0.056(4) Uani 1 1 d . . . . .
H54A H 0.142177 0.701568 0.310605 0.067 Uiso 1 1 calc R U . . .
H54B H 0.143498 0.506191 0.297888 0.067 Uiso 1 1 calc R U . . .
C55 C 0.1179(3) 0.613(2) 0.1384(16) 0.056(4) Uani 1 1 d . . . . .
H55A H 0.118912 0.517660 0.072244 0.067 Uiso 1 1 calc R U . . .
H55B H 0.118378 0.714335 0.080124 0.067 Uiso 1 1 calc R U . . .
C56 C 0.0894(3) 0.606(2) 0.2166(17) 0.052(3) Uani 1 1 d . . . . .
H56A H 0.088958 0.503466 0.274041 0.062 Uiso 1 1 calc R U . . .
H56B H 0.088641 0.699853 0.283708 0.062 Uiso 1 1 calc R U . . .
C57 C 0.0629(3) 0.611(3) 0.1163(19) 0.063(4) Uani 1 1 d . . . . .
H57A H 0.063657 0.515967 0.049734 0.076 Uiso 1 1 calc R U . . .
H57B H 0.063532 0.712306 0.058150 0.076 Uiso 1 1 calc R U . . .
C58 C 0.0344(3) 0.605(2) 0.192(2) 0.062(4) Uani 1 1 d . . . . .
H58A H 0.033342 0.702211 0.255927 0.074 Uiso 1 1 calc R U . . .
H58B H 0.034058 0.505690 0.252608 0.074 Uiso 1 1 calc R U . . .
C59 C 0.0073(4) 0.605(3) 0.088(3) 0.077(5) Uani 1 1 d . . . . .
H59A H 0.007744 0.703171 0.026134 0.092 Uiso 1 1 calc R U . . .
H59B H 0.007989 0.506418 0.025843 0.092 Uiso 1 1 calc R U . . .
C60 C -0.0217(4) 0.603(3) 0.168(3) 0.071(5) Uani 1 1 d . . . . .
H60A H -0.021851 0.505626 0.231704 0.085 Uiso 1 1 calc R U . . .
H60B H -0.022301 0.702047 0.230289 0.085 Uiso 1 1 calc R U . . .
C61 C -0.0490(5) 0.601(4) 0.071(3) 0.093(7) Uani 1 1 d D U . . .
H61A H -0.048676 0.697104 0.006461 0.111 Uiso 1 1 calc R U . . .
H61B H -0.048575 0.500741 0.010292 0.111 Uiso 1 1 calc R U . . .
C62 C -0.0775(5) 0.602(3) 0.149(3) 0.092(6) Uani 1 1 d D U . . .
H62A H -0.077572 0.506324 0.214429 0.110 Uiso 1 1 calc R U . . .
H62B H -0.077836 0.702349 0.209229 0.110 Uiso 1 1 calc R U . . .
C63 C -0.1050(6) 0.598(5) 0.057(3) 0.110(8) Uani 1 1 d D U . . .
H63A H -0.104413 0.690211 -0.011857 0.132 Uiso 1 1 calc R U . . .
H63B H -0.105196 0.494732 0.001110 0.132 Uiso 1 1 calc R U . . .
C64 C -0.1328(8) 0.609(7) 0.133(6) 0.160(13) Uani 1 1 d D U . . .
H64A H -0.140219 0.721733 0.128195 0.241 Uiso 1 1 calc R U . . .
H64B H -0.129477 0.576639 0.233561 0.241 Uiso 1 1 calc R U . . .
H64C H -0.147308 0.534525 0.087024 0.241 Uiso 1 1 calc R U . . .

loop_
_atom_site_aniso_label
_atom_site_aniso_U_11
_atom_site_aniso_U_22
_atom_site_aniso_U_33
_atom_site_aniso_U_23
_atom_site_aniso_U_13
_atom_site_aniso_U_12
Sn1 0.0221(2) 0.0341(2) 0.0312(3) -0.0037(3) 0.0001(3) 0.0020(3)
S1 0.0309(12) 0.0545(15) 0.0336(12) -0.0104(11) -0.0009(10) -0.0040(11)
S2 0.0399(16) 0.0499(14) 0.0330(13) -0.0072(11) -0.0017(12) 0.0104(12)
S3 0.0351(13) 0.0469(14) 0.0330(12) 0.0041(10) 0.0021(10) 0.0089(10)
S4 0.0317(13) 0.0500(14) 0.0394(14) 0.0055(12) -0.0043(11) -0.0064(12)
C1 0.024(5) 0.048(6) 0.053(7) 0.003(5) -0.004(4) -0.009(4)
C2 0.030(5) 0.065(7) 0.041(6) 0.011(5) -0.001(5) -0.007(5)
C3 0.025(4) 0.060(6) 0.025(5) 0.011(4) 0.005(3) -0.010(4)
C4 0.019(5) 0.077(10) 0.080(11) -0.019(8) 0.004(6) -0.003(5)
C5 0.022(5) 0.074(8) 0.030(6) -0.010(5) 0.002(4) -0.008(5)
C6 0.029(6) 0.079(10) 0.053(8) -0.018(7) 0.006(5) -0.008(6)
C7 0.031(6) 0.094(10) 0.031(6) -0.002(7) 0.002(5) -0.006(6)
C8 0.026(6) 0.079(10) 0.065(9) -0.005(8) -0.005(6) -0.003(6)
C9 0.032(6) 0.095(10) 0.037(7) 0.000(7) -0.008(5) 0.000(6)
C10 0.027(6) 0.084(11) 0.075(11) -0.003(9) 0.007(6) -0.010(6)
C11 0.052(8) 0.101(13) 0.058(10) -0.011(10) 0.007(8) 0.003(8)
C12 0.036(8) 0.100(15) 0.109(17) -0.003(13) 0.003(9) -0.004(8)
C13 0.091(11) 0.097(14) 0.079(14) 0.011(13) 0.012(11) 0.006(11)
C14 0.091(9) 0.111(13) 0.115(12) -0.005(11) -0.001(9) 0.000(10)
C15 0.106(10) 0.129(13) 0.123(14) 0.004(12) 0.013(9) 0.004(11)
C16 0.104(12) 0.16(2) 0.20(3) -0.01(2) -0.005(16) -0.003(18)
C17 0.047(7) 0.031(5) 0.086(10) -0.018(6) 0.004(6) 0.003(5)
C18 0.043(5) 0.043(5) 0.036(5) -0.004(5) 0.001(5) 0.014(4)
C19 0.041(7) 0.052(7) 0.060(8) -0.003(6) 0.014(6) 0.010(5)
C20 0.041(6) 0.080(9) 0.054(9) 0.032(8) 0.007(6) 0.011(6)
C21 0.038(8) 0.079(11) 0.085(12) 0.014(9) 0.014(7) 0.017(7)
C22 0.034(7) 0.076(10) 0.099(14) 0.027(9) 0.019(7) 0.018(7)
C23 0.043(7) 0.096(12) 0.058(11) 0.036(9) 0.014(7) 0.008(7)
C24 0.030(7) 0.089(11) 0.071(10) 0.023(9) 0.017(6) 0.017(7)
C25 0.051(7) 0.096(11) 0.051(8) 0.012(9) 0.034(7) 0.007(7)
C26 0.034(7) 0.085(11) 0.074(11) 0.009(9) 0.026(6) 0.002(7)
C27 0.053(8) 0.101(12) 0.065(10) -0.003(11) 0.029(9) 0.003(8)
C28 0.040(8) 0.098(14) 0.091(14) 0.010(11) 0.020(9) -0.007(8)
C29 0.071(9) 0.104(14) 0.063(11) -0.012(11) 0.009(9) 0.007(10)
C30 0.074(8) 0.101(11) 0.100(11) -0.005(10) -0.002(8) -0.003(9)
C31 0.083(8) 0.110(11) 0.101(12) 0.008(11) 0.006(8) 0.004(9)
C32 0.082(10) 0.14(2) 0.14(2) -0.012(17) -0.002(13) 0.001(14)
C33 0.032(5) 0.039(4) 0.055(6) -0.008(5) -0.011(7) 0.001(4)
C34 0.032(6) 0.058(7) 0.062(8) 0.010(7) 0.009(5) 0.008(6)
C35 0.034(6) 0.053(6) 0.055(8) 0.008(5) 0.001(5) -0.003(5)
C36 0.032(6) 0.069(8) 0.075(11) 0.008(8) -0.003(6) 0.017(6)
C37 0.049(8) 0.060(8) 0.064(10) 0.004(7) 0.005(6) -0.007(7)
C38 0.035(7) 0.074(10) 0.064(11) 0.022(8) -0.005(6) 0.009(6)
C39 0.050(9) 0.096(13) 0.054(9) 0.028(9) 0.001(7) -0.006(9)
C40 0.035(6) 0.072(9) 0.033(6) 0.006(6) -0.013(5) -0.007(6)
C41 0.043(8) 0.100(13) 0.057(10) 0.005(9) -0.017(7) 0.006(8)
C42 0.043(8) 0.064(9) 0.074(11) -0.005(8) -0.016(7) 0.002(6)
C43 0.037(8) 0.106(14) 0.069(11) 0.021(11) -0.005(7) 0.000(8)
C44 0.040(8) 0.066(9) 0.093(14) 0.005(9) 0.001(8) -0.003(7)
C45 0.052(8) 0.110(16) 0.084(14) 0.013(12) -0.008(8) 0.002(10)
C46 0.063(7) 0.083(9) 0.081(10) 0.003(8) 0.004(7) 0.000(8)
C47 0.069(8) 0.116(12) 0.104(12) 0.006(10) -0.009(8) 0.000(9)
C48 0.075(10) 0.130(18) 0.123(19) 0.007(16) 0.006(12) -0.004(13)
C49 0.032(5) 0.034(4) 0.024(5) -0.002(3) 0.000(3) -0.003(3)
C50 0.033(6) 0.050(6) 0.049(7) 0.000(5) 0.007(4) 0.003(5)
C51 0.039(7) 0.048(6) 0.068(9) 0.006(6) -0.003(6) 0.000(5)
C52 0.037(6) 0.062(8) 0.099(13) -0.009(11) 0.013(9) 0.002(6)
C53 0.050(8) 0.066(9) 0.075(11) 0.024(8) 0.006(8) -0.002(7)
C54 0.036(7) 0.070(9) 0.061(9) 0.031(7) -0.004(6) 0.005(6)
C55 0.045(8) 0.088(11) 0.035(7) -0.006(7) -0.004(5) -0.003(7)
C56 0.035(7) 0.068(9) 0.050(8) 0.002(7) -0.015(5) -0.006(6)
C57 0.030(7) 0.108(13) 0.051(8) 0.008(9) -0.002(6) -0.007(7)
C58 0.033(7) 0.071(10) 0.081(12) 0.016(8) -0.005(7) -0.002(6)
C59 0.040(8) 0.115(16) 0.075(12) 0.019(12) -0.006(8) 0.002(9)
C60 0.049(9) 0.074(11) 0.090(14) 0.006(10) 0.005(9) 0.001(8)
C61 0.059(9) 0.121(19) 0.096(16) 0.013(15) -0.019(9) 0.005(12)
C62 0.089(9) 0.094(11) 0.093(11) -0.006(9) 0.008(8) -0.005(9)
C63 0.085(9) 0.125(13) 0.120(13) 0.011(11) 0.001(9) -0.001(10)
C64 0.105(12) 0.20(2) 0.17(2) 0.01(2) 0.030(16) 0.01(2)

loop_
_atom_type_symbol
_atom_type_description
_atom_type_scat_dispersion_real
_atom_type_scat_dispersion_imag
_atom_type_scat_source
C C 0.0033 0.0016 'International Tables Vol C Tables 4.2.6.8 and 6.1.1.4'
H H 0.0000 0.0000 'International Tables Vol C Tables 4.2.6.8 and 6.1.1.4'
S S 0.1246 0.1234 'International Tables Vol C Tables 4.2.6.8 and 6.1.1.4'
Sn Sn -0.6537 1.4246 'International Tables Vol C Tables 4.2.6.8 and 6.1.1.4'

loop_
_geom_angle_atom_site_label_1
_geom_angle_atom_site_label_2
_geom_angle_atom_site_label_3
_geom_angle
_geom_angle_site_symmetry_1
_geom_angle_site_symmetry_3
_geom_angle_publ_flag
S1 Sn1 S2 110.37(11) . . ?
S1 Sn1 S3 110.54(11) . . ?
S1 Sn1 S4 111.76(11) . . ?
S2 Sn1 S4 109.03(12) . . ?
S3 Sn1 S2 103.81(11) . . ?
S3 Sn1 S4 111.03(11) . . ?
C1 S1 Sn1 98.9(4) . . ?
C17 S2 Sn1 99.0(5) . . ?
C33 S3 Sn1 104.5(5) . . ?
C49 S4 Sn1 97.9(3) . . ?
S1 C1 H1A 110.0 . . ?
S1 C1 H1B 110.0 . . ?
H1A C1 H1B 108.4 . . ?
C2 C1 S1 108.6(9) . . ?
C2 C1 H1A 110.0 . . ?
C2 C1 H1B 110.0 . . ?
C1 C2 H2A 109.3 . . ?
C1 C2 H2B 109.3 . . ?
C1 C2 C3 111.5(10) . . ?
H2A C2 H2B 108.0 . . ?
C3 C2 H2A 109.3 . . ?
C3 C2 H2B 109.3 . . ?
C2 C3 H3A 109.1 . . ?
C2 C3 H3B 109.1 . . ?
H3A C3 H3B 107.8 . . ?
C4 C3 C2 112.6(10) . . ?
C4 C3 H3A 109.1 . . ?
C4 C3 H3B 109.1 . . ?
C3 C4 H4A 108.5 . . ?
C3 C4 H4B 108.5 . . ?
H4A C4 H4B 107.5 . . ?
C5 C4 C3 115.1(14) . . ?
C5 C4 H4A 108.5 . . ?
C5 C4 H4B 108.5 . . ?
C4 C5 H5A 107.8 . . ?
C4 C5 H5B 107.8 . . ?
C4 C5 C6 118.1(12) . . ?
H5A C5 H5B 107.1 . . ?
C6 C5 H5A 107.8 . . ?
C6 C5 H5B 107.8 . . ?
C5 C6 H6A 107.4 . . ?
C5 C6 H6B 107.4 . . ?
H6A C6 H6B 106.9 . . ?
C7 C6 C5 119.8(13) . . ?
C7 C6 H6A 107.4 . . ?
C7 C6 H6B 107.4 . . ?
C6 C7 H7A 108.2 . . ?
C6 C7 H7B 108.2 . . ?
C6 C7 C8 116.4(13) . . ?
H7A C7 H7B 107.3 . . ?
C8 C7 H7A 108.2 . . ?
C8 C7 H7B 108.2 . . ?
C7 C8 H8A 107.8 . . ?
C7 C8 H8B 107.8 . . ?
C7 C8 C9 118.0(14) . . ?
H8A C8 H8B 107.1 . . ?
C9 C8 H8A 107.8 . . ?
C9 C8 H8B 107.8 . . ?
C8 C9 H9A 107.9 . . ?
C8 C9 H9B 107.9 . . ?
H9A C9 H9B 107.2 . . ?
C10 C9 C8 117.8(14) . . ?
C10 C9 H9A 107.9 . . ?
C10 C9 H9B 107.9 . . ?
C9 C10 H10A 108.0 . . ?
C9 C10 H10B 108.0 . . ?
C9 C10 C11 117.1(16) . . ?
H10A C10 H10B 107.3 . . ?
C11 C10 H10A 108.0 . . ?
C11 C10 H10B 108.0 . . ?
C10 C11 H11A 108.4 . . ?
C10 C11 H11B 108.4 . . ?
H11A C11 H11B 107.5 . . ?
C12 C11 C10 115.3(19) . . ?
C12 C11 H11A 108.4 . . ?
C12 C11 H11B 108.4 . . ?
C11 C12 H12A 108.7 . . ?
C11 C12 H12B 108.7 . . ?
C11 C12 C13 114(2) . . ?
H12A C12 H12B 107.6 . . ?
C13 C12 H12A 108.7 . . ?
C13 C12 H12B 108.7 . . ?
C12 C13 H13A 108.7 . . ?
C12 C13 H13B 108.7 . . ?
H13A C13 H13B 107.6 . . ?
C14 C13 C12 114(2) . . ?
C14 C13 H13A 108.7 . . ?
C14 C13 H13B 108.7 . . ?
C13 C14 H14A 108.0 . . ?
C13 C14 H14B 108.0 . . ?
H14A C14 H14B 107.3 . . ?
C15 C14 C13 117(2) . . ?
C15 C14 H14A 108.0 . . ?
C15 C14 H14B 108.0 . . ?
C14 C15 H15A 106.9 . . ?
C14 C15 H15B 106.9 . . ?
C14 C15 C16 122(3) . . ?
H15A C15 H15B 106.7 . . ?
C16 C15 H15A 106.9 . . ?
C16 C15 H15B 106.9 . . ?
C15 C16 H16A 109.5 . . ?
C15 C16 H16B 109.5 . . ?
C15 C16 H16C 109.5 . . ?
H16A C16 H16B 109.5 . . ?
H16A C16 H16C 109.5 . . ?
H16B C16 H16C 109.5 . . ?
S2 C17 H17A 108.5 . . ?
S2 C17 H17B 108.5 . . ?
H17A C17 H17B 107.5 . . ?
C18 C17 S2 115.1(9) . . ?
C18 C17 H17A 108.5 . . ?
C18 C17 H17B 108.5 . . ?
C17 C18 H18A 108.7 . . ?
C17 C18 H18B 108.7 . . ?
C17 C18 C19 114.1(12) . . ?
H18A C18 H18B 107.6 . . ?
C19 C18 H18A 108.7 . . ?
C19 C18 H18B 108.7 . . ?
C18 C19 H19A 110.1 . . ?
C18 C19 H19B 110.1 . . ?
H19A C19 H19B 108.4 . . ?
C20 C19 C18 108.2(12) . . ?
C20 C19 H19A 110.1 . . ?
C20 C19 H19B 110.1 . . ?
C19 C20 H20A 109.4 . . ?
C19 C20 H20B 109.4 . . ?
C19 C20 C21 111.0(14) . . ?
H20A C20 H20B 108.0 . . ?
C21 C20 H20A 109.4 . . ?
C21 C20 H20B 109.4 . . ?
C20 C21 H21A 109.9 . . ?
C20 C21 H21B 109.9 . . ?
C20 C21 C22 108.7(15) . . ?
H21A C21 H21B 108.3 . . ?
C22 C21 H21A 109.9 . . ?
C22 C21 H21B 109.9 . . ?
C21 C22 H22A 109.4 . . ?
C21 C22 H22B 109.4 . . ?
H22A C22 H22B 108.0 . . ?
C23 C22 C21 111.0(16) . . ?
C23 C22 H22A 109.4 . . ?
C23 C22 H22B 109.4 . . ?
C22 C23 H23A 108.3 . . ?
C22 C23 H23B 108.3 . . ?
H23A C23 H23B 107.4 . . ?
C24 C23 C22 116.1(16) . . ?
C24 C23 H23A 108.3 . . ?
C24 C23 H23B 108.3 . . ?
C23 C24 H24A 108.5 . . ?
C23 C24 H24B 108.5 . . ?
C23 C24 C25 114.9(16) . . ?
H24A C24 H24B 107.5 . . ?
C25 C24 H24A 108.5 . . ?
C25 C24 H24B 108.5 . . ?
C24 C25 H25A 108.4 . . ?
C24 C25 H25B 108.4 . . ?
C24 C25 C26 115.5(15) . . ?
H25A C25 H25B 107.5 . . ?
C26 C25 H25A 108.4 . . ?
C26 C25 H25B 108.4 . . ?
C25 C26 H26A 108.6 . . ?
C25 C26 H26B 108.6 . . ?
H26A C26 H26B 107.6 . . ?
C27 C26 C25 114.5(16) . . ?
C27 C26 H26A 108.6 . . ?
C27 C26 H26B 108.6 . . ?
C26 C27 H27A 108.4 . . ?
C26 C27 H27B 108.4 . . ?
H27A C27 H27B 107.4 . . ?
C28 C27 C26 115.6(18) . . ?
C28 C27 H27A 108.4 . . ?
C28 C27 H27B 108.4 . . ?
C27 C28 H28A 108.8 . . ?
C27 C28 H28B 108.8 . . ?
H28A C28 H28B 107.7 . . ?
C29 C28 C27 113.9(19) . . ?
C29 C28 H28A 108.8 . . ?
C29 C28 H28B 108.8 . . ?
C28 C29 H29A 108.3 . . ?
C28 C29 H29B 108.3 . . ?
H29A C29 H29B 107.4 . . ?
C30 C29 C28 116(2) . . ?
C30 C29 H29A 108.3 . . ?
C30 C29 H29B 108.3 . . ?
C29 C30 H30A 107.9 . . ?
C29 C30 H30B 107.9 . . ?
C29 C30 C31 117(2) . . ?
H30A C30 H30B 107.2 . . ?
C31 C30 H30A 107.9 . . ?
C31 C30 H30B 107.9 . . ?
C30 C31 H31A 107.0 . . ?
C30 C31 H31B 107.0 . . ?
C30 C31 C32 121(3) . . ?
H31A C31 H31B 106.7 . . ?
C32 C31 H31A 107.0 . . ?
C32 C31 H31B 107.0 . . ?
C31 C32 H32A 109.5 . . ?
C31 C32 H32B 109.5 . . ?
C31 C32 H32C 109.5 . . ?
H32A C32 H32B 109.5 . . ?
H32A C32 H32C 109.5 . . ?
H32B C32 H32C 109.5 . . ?
S3 C33 H33A 108.6 . . ?
S3 C33 H33B 108.6 . . ?
H33A C33 H33B 107.5 . . ?
C34 C33 S3 114.8(9) . . ?
C34 C33 H33A 108.6 . . ?
C34 C33 H33B 108.6 . . ?
C33 C34 H34A 109.0 . . ?
C33 C34 H34B 109.0 . . ?
H34A C34 H34B 107.8 . . ?
C35 C34 C33 112.8(13) . . ?
C35 C34 H34A 109.0 . . ?
C35 C34 H34B 109.0 . . ?
C34 C35 H35A 109.3 . . ?
C34 C35 H35B 109.3 . . ?
C34 C35 C36 111.7(12) . . ?
H35A C35 H35B 108.0 . . ?
C36 C35 H35A 109.3 . . ?
C36 C35 H35B 109.3 . . ?
C35 C36 H36A 109.3 . . ?
C35 C36 H36B 109.3 . . ?
C35 C36 C37 111.5(14) . . ?
H36A C36 H36B 108.0 . . ?
C37 C36 H36A 109.3 . . ?
C37 C36 H36B 109.3 . . ?
C36 C37 H37A 108.3 . . ?
C36 C37 H37B 108.3 . . ?
H37A C37 H37B 107.4 . . ?
C38 C37 C36 116.1(14) . . ?
C38 C37 H37A 108.3 . . ?
C38 C37 H37B 108.3 . . ?
C37 C38 H38A 107.3 . . ?
C37 C38 H38B 107.3 . . ?
H38A C38 H38B 106.9 . . ?
C39 C38 C37 120.1(16) . . ?
C39 C38 H38A 107.3 . . ?
C39 C38 H38B 107.3 . . ?
C38 C39 H39A 109.0 . . ?
C38 C39 H39B 109.0 . . ?
C38 C39 C40 112.8(15) . . ?
H39A C39 H39B 107.8 . . ?
C40 C39 H39A 109.0 . . ?
C40 C39 H39B 109.0 . . ?
C39 C40 H40A 109.0 . . ?
C39 C40 H40B 109.0 . . ?
H40A C40 H40B 107.8 . . ?
C41 C40 C39 113.0(13) . . ?
C41 C40 H40A 109.0 . . ?
C41 C40 H40B 109.0 . . ?
C40 C41 H41A 109.1 . . ?
C40 C41 H41B 109.1 . . ?
H41A C41 H41B 107.8 . . ?
C42 C41 C40 112.7(15) . . ?
C42 C41 H41A 109.1 . . ?
C42 C41 H41B 109.1 . . ?
C41 C42 H42A 109.0 . . ?
C41 C42 H42B 109.0 . . ?
C41 C42 C43 113.0(15) . . ?
H42A C42 H42B 107.8 . . ?
C43 C42 H42A 109.0 . . ?
C43 C42 H42B 109.0 . . ?
C42 C43 H43A 109.1 . . ?
C42 C43 H43B 109.1 . . ?
H43A C43 H43B 107.8 . . ?
C44 C43 C42 112.5(18) . . ?
C44 C43 H43A 109.1 . . ?
C44 C43 H43B 109.1 . . ?
C43 C44 H44A 109.0 . . ?
C43 C44 H44B 109.0 . . ?
C43 C44 C45 113.1(18) . . ?
H44A C44 H44B 107.8 . . ?
C45 C44 H44A 109.0 . . ?
C45 C44 H44B 109.0 . . ?
C44 C45 H45A 108.9 . . ?
C44 C45 H45B 108.9 . . ?
H45A C45 H45B 107.7 . . ?
C46 C45 C44 113.4(19) . . ?
C46 C45 H45A 108.9 . . ?
C46 C45 H45B 108.9 . . ?
C45 C46 H46A 108.7 . . ?
C45 C46 H46B 108.7 . . ?
H46A C46 H46B 107.6 . . ?
C47 C46 C45 114.2(19) . . ?
C47 C46 H46A 108.7 . . ?
C47 C46 H46B 108.7 . . ?
C46 C47 H47A 108.8 . . ?
C46 C47 H47B 108.8 . . ?
C46 C47 C48 114(2) . . ?
H47A C47 H47B 107.7 . . ?
C48 C47 H47A 108.8 . . ?
C48 C47 H47B 108.8 . . ?
C47 C48 H48A 109.5 . . ?
C47 C48 H48B 109.5 . . ?
C47 C48 H48C 109.5 . . ?
H48A C48 H48B 109.5 . . ?
H48A C48 H48C 109.5 . . ?
H48B C48 H48C 109.5 . . ?
S4 C49 H49A 109.9 . . ?
S4 C49 H49B 109.9 . . ?
H49A C49 H49B 108.3 . . ?
C50 C49 S4 109.0(7) . . ?
C50 C49 H49A 109.9 . . ?
C50 C49 H49B 109.9 . . ?
C49 C50 H50A 109.4 . . ?
C49 C50 H50B 109.4 . . ?
C49 C50 C51 111.0(11) . . ?
H50A C50 H50B 108.0 . . ?
C51 C50 H50A 109.4 . . ?
C51 C50 H50B 109.4 . . ?
C50 C51 H51A 108.8 . . ?
C50 C51 H51B 108.8 . . ?
H51A C51 H51B 107.7 . . ?
C52 C51 C50 113.8(15) . . ?
C52 C51 H51A 108.8 . . ?
C52 C51 H51B 108.8 . . ?
C51 C52 H52A 108.2 . . ?
C51 C52 H52B 108.2 . . ?
C51 C52 C53 116.3(19) . . ?
H52A C52 H52B 107.4 . . ?
C53 C52 H52A 108.2 . . ?
C53 C52 H52B 108.2 . . ?
C52 C53 H53A 108.4 . . ?
C52 C53 H53B 108.4 . . ?
H53A C53 H53B 107.4 . . ?
C54 C53 C52 115.6(16) . . ?
C54 C53 H53A 108.4 . . ?
C54 C53 H53B 108.4 . . ?
C53 C54 H54A 108.1 . . ?
C53 C54 H54B 108.1 . . ?
C53 C54 C55 116.7(15) . . ?
H54A C54 H54B 107.3 . . ?
C55 C54 H54A 108.1 . . ?
C55 C54 H54B 108.1 . . ?
C54 C55 H55A 109.3 . . ?
C54 C55 H55B 109.3 . . ?
C54 C55 C56 111.5(12) . . ?
H55A C55 H55B 108.0 . . ?
C56 C55 H55A 109.3 . . ?
C56 C55 H55B 109.3 . . ?
C55 C56 H56A 109.0 . . ?
C55 C56 H56B 109.0 . . ?
H56A C56 H56B 107.8 . . ?
C57 C56 C55 112.7(13) . . ?
C57 C56 H56A 109.0 . . ?
C57 C56 H56B 109.0 . . ?
C56 C57 H57A 108.9 . . ?
C56 C57 H57B 108.9 . . ?
C56 C57 C58 113.5(14) . . ?
H57A C57 H57B 107.7 . . ?
C58 C57 H57A 108.9 . . ?
C58 C57 H57B 108.9 . . ?
C57 C58 H58A 108.9 . . ?
C57 C58 H58B 108.9 . . ?
C57 C58 C59 113.4(16) . . ?
H58A C58 H58B 107.7 . . ?
C59 C58 H58A 108.9 . . ?
C59 C58 H58B 108.9 . . ?
C58 C59 H59A 109.1 . . ?
C58 C59 H59B 109.1 . . ?
H59A C59 H59B 107.9 . . ?
C60 C59 C58 112.4(18) . . ?
C60 C59 H59A 109.1 . . ?
C60 C59 H59B 109.1 . . ?
C59 C60 H60A 108.7 . . ?
C59 C60 H60B 108.7 . . ?
H60A C60 H60B 107.6 . . ?
C61 C60 C59 114(2) . . ?
C61 C60 H60A 108.7 . . ?
C61 C60 H60B 108.7 . . ?
C60 C61 H61A 108.6 . . ?
C60 C61 H61B 108.6 . . ?
H61A C61 H61B 107.6 . . ?
C62 C61 C60 115(2) . . ?
C62 C61 H61A 108.6 . . ?
C62 C61 H61B 108.6 . . ?
C61 C62 H62A 108.2 . . ?
C61 C62 H62B 108.2 . . ?
H62A C62 H62B 107.3 . . ?
C63 C62 C61 116(2) . . ?
C63 C62 H62A 108.2 . . ?
C63 C62 H62B 108.2 . . ?
C62 C63 H63A 108.2 . . ?
C62 C63 H63B 108.2 . . ?
H63A C63 H63B 107.3 . . ?
C64 C63 C62 117(3) . . ?
C64 C63 H63A 108.2 . . ?
C64 C63 H63B 108.2 . . ?
C63 C64 H64A 109.5 . . ?
C63 C64 H64B 109.5 . . ?
C63 C64 H64C 109.5 . . ?
H64A C64 H64B 109.5 . . ?
H64A C64 H64C 109.5 . . ?
H64B C64 H64C 109.5 . . ?

loop_
_geom_bond_atom_site_label_1
_geom_bond_atom_site_label_2
_geom_bond_distance
_geom_bond_site_symmetry_2
_geom_bond_publ_flag
Sn1 S1 2.376(3) . ?
Sn1 S2 2.402(3) . ?
Sn1 S3 2.381(3) . ?
Sn1 S4 2.407(3) . ?
S1 C1 1.849(13) . ?
S2 C17 1.849(16) . ?
S3 C33 1.808(17) . ?
S4 C49 1.843(10) . ?
C1 H1A 0.9900 . ?
C1 H1B 0.9900 . ?
C1 C2 1.511(16) . ?
C2 H2A 0.9900 . ?
C2 H2B 0.9900 . ?
C2 C3 1.523(15) . ?
C3 H3A 0.9900 . ?
C3 H3B 0.9900 . ?
C3 C4 1.521(18) . ?
C4 H4A 0.9900 . ?
C4 H4B 0.9900 . ?
C4 C5 1.459(19) . ?
C5 H5A 0.9900 . ?
C5 H5B 0.9900 . ?
C5 C6 1.495(18) . ?
C6 H6A 0.9900 . ?
C6 H6B 0.9900 . ?
C6 C7 1.480(19) . ?
C7 H7A 0.9900 . ?
C7 H7B 0.9900 . ?
C7 C8 1.483(19) . ?
C8 H8A 0.9900 . ?
C8 H8B 0.9900 . ?
C8 C9 1.49(2) . ?
C9 H9A 0.9900 . ?
C9 H9B 0.9900 . ?
C9 C10 1.49(2) . ?
C10 H10A 0.9900 . ?
C10 H10B 0.9900 . ?
C10 C11 1.52(2) . ?
C11 H11A 0.9900 . ?
C11 H11B 0.9900 . ?
C11 C12 1.49(3) . ?
C12 H12A 0.9900 . ?
C12 H12B 0.9900 . ?
C12 C13 1.51(3) . ?
C13 H13A 0.9900 . ?
C13 H13B 0.9900 . ?
C13 C14 1.47(2) . ?
C14 H14A 0.9900 . ?
C14 H14B 0.9900 . ?
C14 C15 1.46(2) . ?
C15 H15A 0.9900 . ?
C15 H15B 0.9900 . ?
C15 C16 1.50(2) . ?
C16 H16A 0.9800 . ?
C16 H16B 0.9800 . ?
C16 H16C 0.9800 . ?
C17 H17A 0.9900 . ?
C17 H17B 0.9900 . ?
C17 C18 1.509(19) . ?
C18 H18A 0.9900 . ?
C18 H18B 0.9900 . ?
C18 C19 1.575(18) . ?
C19 H19A 0.9900 . ?
C19 H19B 0.9900 . ?
C19 C20 1.51(2) . ?
C20 H20A 0.9900 . ?
C20 H20B 0.9900 . ?
C20 C21 1.57(2) . ?
C21 H21A 0.9900 . ?
C21 H21B 0.9900 . ?
C21 C22 1.60(3) . ?
C22 H22A 0.9900 . ?
C22 H22B 0.9900 . ?
C22 C23 1.53(2) . ?
C23 H23A 0.9900 . ?
C23 H23B 0.9900 . ?
C23 C24 1.50(3) . ?
C24 H24A 0.9900 . ?
C24 H24B 0.9900 . ?
C24 C25 1.522(18) . ?
C25 H25A 0.9900 . ?
C25 H25B 0.9900 . ?
C25 C26 1.53(3) . ?
C26 H26A 0.9900 . ?
C26 H26B 0.9900 . ?
C26 C27 1.53(2) . ?
C27 H27A 0.9900 . ?
C27 H27B 0.9900 . ?
C27 C28 1.50(3) . ?
C28 H28A 0.9900 . ?
C28 H28B 0.9900 . ?
C28 C29 1.49(3) . ?
C29 H29A 0.9900 . ?
C29 H29B 0.9900 . ?
C29 C30 1.47(2) . ?
C30 H30A 0.9900 . ?
C30 H30B 0.9900 . ?
C30 C31 1.48(2) . ?
C31 H31A 0.9900 . ?
C31 H31B 0.9900 . ?
C31 C32 1.48(2) . ?
C32 H32A 0.9800 . ?
C32 H32B 0.9800 . ?
C32 H32C 0.9800 . ?
C33 H33A 0.9900 . ?
C33 H33B 0.9900 . ?
C33 C34 1.56(2) . ?
C34 H34A 0.9900 . ?
C34 H34B 0.9900 . ?
C34 C35 1.51(2) . ?
C35 H35A 0.9900 . ?
C35 H35B 0.9900 . ?
C35 C36 1.53(2) . ?
C36 H36A 0.9900 . ?
C36 H36B 0.9900 . ?
C36 C37 1.55(2) . ?
C37 H37A 0.9900 . ?
C37 H37B 0.9900 . ?
C37 C38 1.51(2) . ?
C38 H38A 0.9900 . ?
C38 H38B 0.9900 . ?
C38 C39 1.48(2) . ?
C39 H39A 0.9900 . ?
C39 H39B 0.9900 . ?
C39 C40 1.53(2) . ?
C40 H40A 0.9900 . ?
C40 H40B 0.9900 . ?
C40 C41 1.522(19) . ?
C41 H41A 0.9900 . ?
C41 H41B 0.9900 . ?
C41 C42 1.50(3) . ?
C42 H42A 0.9900 . ?
C42 H42B 0.9900 . ?
C42 C43 1.54(2) . ?
C43 H43A 0.9900 . ?
C43 H43B 0.9900 . ?
C43 C44 1.49(3) . ?
C44 H44A 0.9900 . ?
C44 H44B 0.9900 . ?
C44 C45 1.53(3) . ?
C45 H45A 0.9900 . ?
C45 H45B 0.9900 . ?
C45 C46 1.52(2) . ?
C46 H46A 0.9900 . ?
C46 H46B 0.9900 . ?
C46 C47 1.49(2) . ?
C47 H47A 0.9900 . ?
C47 H47B 0.9900 . ?
C47 C48 1.52(2) . ?
C48 H48A 0.9800 . ?
C48 H48B 0.9800 . ?
C48 H48C 0.9800 . ?
C49 H49A 0.9900 . ?
C49 H49B 0.9900 . ?
C49 C50 1.521(15) . ?
C50 H50A 0.9900 . ?
C50 H50B 0.9900 . ?
C50 C51 1.54(2) . ?
C51 H51A 0.9900 . ?
C51 H51B 0.9900 . ?
C51 C52 1.48(2) . ?
C52 H52A 0.9900 . ?
C52 H52B 0.9900 . ?
C52 C53 1.53(3) . ?
C53 H53A 0.9900 . ?
C53 H53B 0.9900 . ?
C53 C54 1.50(2) . ?
C54 H54A 0.9900 . ?
C54 H54B 0.9900 . ?
C54 C55 1.51(2) . ?
C55 H55A 0.9900 . ?
C55 H55B 0.9900 . ?
C55 C56 1.52(2) . ?
C56 H56A 0.9900 . ?
C56 H56B 0.9900 . ?
C56 C57 1.501(19) . ?
C57 H57A 0.9900 . ?
C57 H57B 0.9900 . ?
C57 C58 1.50(2) . ?
C58 H58A 0.9900 . ?
C58 H58B 0.9900 . ?
C58 C59 1.54(2) . ?
C59 H59A 0.9900 . ?
C59 H59B 0.9900 . ?
C59 C60 1.54(3) . ?
C60 H60A 0.9900 . ?
C60 H60B 0.9900 . ?
C60 C61 1.52(3) . ?
C61 H61A 0.9900 . ?
C61 H61B 0.9900 . ?
C61 C62 1.51(2) . ?
C62 H62A 0.9900 . ?
C62 H62B 0.9900 . ?
C62 C63 1.49(2) . ?
C63 H63A 0.9900 . ?
C63 H63B 0.9900 . ?
C63 C64 1.48(2) . ?
C64 H64A 0.9800 . ?
C64 H64B 0.9800 . ?
C64 H64C 0.9800 . ?

loop_
_geom_torsion_atom_site_label_1
_geom_torsion_atom_site_label_2
_geom_torsion_atom_site_label_3
_geom_torsion_atom_site_label_4
_geom_torsion
_geom_torsion_site_symmetry_1
_geom_torsion_site_symmetry_2
_geom_torsion_site_symmetry_3
_geom_torsion_site_symmetry_4
_geom_torsion_publ_flag
Sn1 S1 C1 C2 -165.1(9) . . . . ?
Sn1 S2 C17 C18 -85.6(10) . . . . ?
Sn1 S3 C33 C34 -88.3(11) . . . . ?
Sn1 S4 C49 C50 -149.4(7) . . . . ?
S1 C1 C2 C3 175.9(10) . . . . ?
S2 C17 C18 C19 -59.7(13) . . . . ?
S3 C33 C34 C35 -61.7(15) . . . . ?
S4 C49 C50 C51 177.8(9) . . . . ?
C1 C2 C3 C4 -176.2(12) . . . . ?
C2 C3 C4 C5 174.6(14) . . . . ?
C3 C4 C5 C6 -179.7(14) . . . . ?
C4 C5 C6 C7 178.4(16) . . . . ?
C5 C6 C7 C8 -175.2(16) . . . . ?
C6 C7 C8 C9 180.0(16) . . . . ?
C7 C8 C9 C10 -178.2(17) . . . . ?
C8 C9 C10 C11 179.2(17) . . . . ?
C9 C10 C11 C12 -179.7(18) . . . . ?
C10 C11 C12 C13 -179.3(19) . . . . ?
C11 C12 C13 C14 -179(2) . . . . ?
C12 C13 C14 C15 178(3) . . . . ?
C13 C14 C15 C16 -177(3) . . . . ?
C17 C18 C19 C20 177.9(11) . . . . ?
C18 C19 C20 C21 175.8(12) . . . . ?
C19 C20 C21 C22 176.4(14) . . . . ?
C20 C21 C22 C23 177.4(15) . . . . ?
C21 C22 C23 C24 -178.8(16) . . . . ?
C22 C23 C24 C25 179.2(16) . . . . ?
C23 C24 C25 C26 -175.0(16) . . . . ?
C24 C25 C26 C27 179.3(17) . . . . ?
C25 C26 C27 C28 -179.7(17) . . . . ?
C26 C27 C28 C29 179.9(19) . . . . ?
C27 C28 C29 C30 -179(2) . . . . ?
C28 C29 C30 C31 -179(2) . . . . ?
C29 C30 C31 C32 -179(3) . . . . ?
C33 C34 C35 C36 -175.5(12) . . . . ?
C34 C35 C36 C37 178.9(14) . . . . ?
C35 C36 C37 C38 179.1(15) . . . . ?
C36 C37 C38 C39 -179.2(18) . . . . ?
C37 C38 C39 C40 -176.0(17) . . . . ?
C38 C39 C40 C41 178.3(18) . . . . ?
C39 C40 C41 C42 -178.6(18) . . . . ?
C40 C41 C42 C43 -176.3(17) . . . . ?
C41 C42 C43 C44 -176.9(18) . . . . ?
C42 C43 C44 C45 -177.9(18) . . . . ?
C43 C44 C45 C46 -177(2) . . . . ?
C44 C45 C46 C47 -179(2) . . . . ?
C45 C46 C47 C48 179(3) . . . . ?
C49 C50 C51 C52 -179.2(12) . . . . ?
C50 C51 C52 C53 -179.3(13) . . . . ?
C51 C52 C53 C54 -179.1(15) . . . . ?
C52 C53 C54 C55 -179.5(16) . . . . ?
C53 C54 C55 C56 -177.9(16) . . . . ?
C54 C55 C56 C57 179.3(16) . . . . ?
C55 C56 C57 C58 -179.5(16) . . . . ?
C56 C57 C58 C59 -178.1(18) . . . . ?
C57 C58 C59 C60 -178.7(18) . . . . ?
C58 C59 C60 C61 -179(2) . . . . ?
C59 C60 C61 C62 -179(2) . . . . ?
C60 C61 C62 C63 -179(3) . . . . ?
C61 C62 C63 C64 -177(3) . . . . ?

loop_
_twin_individual_id
_twin_individual_mass_fraction_refined
1 0.38(8)
2 0.13(4)
3 0.34(5)
4 0.15(4)
